data_7239474
loop_
_publ_author_name
'Podyachev, Sergey N.'
'Semenov, Vyacheslav E.'
'Syakaev, Victor V.'
'Kashapova, Nadezda E.'
'Sudakova, Svetlana N.'
'Voronina, Julia K.'
'Mikhailov, Anatoly S.'
'Voloshina, Alexandra D.'
'Reznik, Vladimir S.'
'Konovalov, Alexander I.'

_publ_section_title
;
 Metal binding properties of pyrimidinophanes and their acyclic
 counterparts
;
_journal_issue 20
_journal_name_full 'RSC Advances'
_journal_page_first 10228
_journal_paper_doi 10.1039/c3ra47571a
_journal_volume 4
_journal_year 2014
_chemical_formula_moiety 'C34 H52 N8 O2 S2'
_chemical_formula_sum 'C34 H52 N8 O2 S2'
_chemical_formula_weight 668.96
_chemical_name_common
8,20-Dithia-10,18-diamina-16,96,196-trimethyl-12,14-dioxo-1(1,3),9(2,4),19(4,2)-tripyrimidinacyclohexacosaphane
_chemical_name_systematic
8,20-Dithia-10,18-diamina-16,96,196-trimethyl-12,14-dioxo-1(1,3),9(2,4),19(4,2)-tripyrimidinacyclohexacosaphane
_space_group_IT_number 4
_space_group_name_Hall 'P 2yb'
_space_group_name_H-M_alt 'P 1 21 1'
_symmetry_cell_setting monoclinic
_symmetry_Int_Tables_number 4
_symmetry_space_group_name_H-M 'P 1 21 1'
_atom_sites_solution_hydrogens geom
_atom_sites_solution_primary direct
_atom_sites_solution_secondary difmap
_audit_creation_method SHELXL-97
_cell_angle_alpha 90.00
_cell_angle_beta 100.454(2)
_cell_angle_gamma 90.00
_cell_formula_units_Z 2
_cell_length_a 7.3468(13)
_cell_length_b 19.924(4)
_cell_length_c 13.152(2)
_cell_measurement_temperature 150(2)
_cell_volume 1893.2(6)
_computing_structure_refinement 'SHELXL-97 (Sheldrick, 2008)'
_computing_structure_solution 'SHELXS-97 (Sheldrick, 2008)'
_diffrn_ambient_temperature 150(2)
_diffrn_measured_fraction_theta_full 0.998
_diffrn_measured_fraction_theta_max 0.998
_diffrn_radiation_monochromator graphite
_diffrn_radiation_type MoK\a
_diffrn_radiation_wavelength 0.71073
_diffrn_reflns_av_R_equivalents 0.0535
_diffrn_reflns_av_sigmaI/netI 0.1155
_diffrn_reflns_limit_h_max 9
_diffrn_reflns_limit_h_min -9
_diffrn_reflns_limit_k_max 24
_diffrn_reflns_limit_k_min -24
_diffrn_reflns_limit_l_max 16
_diffrn_reflns_limit_l_min -16
_diffrn_reflns_number 14409
_diffrn_reflns_theta_full 26.00
_diffrn_reflns_theta_max 26.00
_diffrn_reflns_theta_min 1.88
_diffrn_source 'fine-focus sealed tube'
_exptl_absorpt_coefficient_mu 0.181
_exptl_crystal_colour colorless
_exptl_crystal_density_diffrn 1.174
_exptl_crystal_density_method 'not measured'
_exptl_crystal_description prizm
_exptl_crystal_F_000 720
_refine_diff_density_max 0.405
_refine_diff_density_min -0.454
_refine_diff_density_rms 0.048
_refine_ls_abs_structure_details 'Flack H D (1983), Acta Cryst. A39, 876-881'
_refine_ls_abs_structure_Flack 0.04(14)
_refine_ls_extinction_method none
_refine_ls_goodness_of_fit_ref 0.812
_refine_ls_hydrogen_treatment mixed
_refine_ls_matrix_type full
_refine_ls_number_parameters 403
_refine_ls_number_reflns 7272
_refine_ls_number_restraints 84
_refine_ls_restrained_S_all 0.827
_refine_ls_R_factor_all 0.1772
_refine_ls_R_factor_gt 0.0705
_refine_ls_shift/su_max 0.000
_refine_ls_shift/su_mean 0.000
_refine_ls_structure_factor_coef Fsqd
_refine_ls_weighting_details 'calc w=1/[\s^2^(Fo^2^)+(0.1206P)^2^+0.0000P] where P=(Fo^2^+2Fc^2^)/3'
_refine_ls_weighting_scheme calc
_refine_ls_wR_factor_gt 0.1831
_refine_ls_wR_factor_ref 0.2279
_reflns_number_gt 2545
_reflns_number_total 7272
_reflns_threshold_expression >2sigma(I)
_cod_data_source_file c3ra47571a.txt
_cod_data_source_block sem10_1
_cod_original_cell_volume 1893.1(6)
_cod_original_sg_symbol_H-M 'P 21'
_cod_database_code 7239474

loop_
_symmetry_equiv_pos_as_xyz
'x, y, z'
'-x, y+1/2, -z'

loop_
_atom_site_label
_atom_site_type_symbol
_atom_site_fract_x
_atom_site_fract_y
_atom_site_fract_z
_atom_site_U_iso_or_equiv
_atom_site_adp_type
_atom_site_occupancy
_atom_site_symmetry_multiplicity
_atom_site_calc_flag
_atom_site_refinement_flags
_atom_site_disorder_assembly
_atom_site_disorder_group
S13 S 1.2144(3) -0.11784(12) 0.47665(18) 0.1227(9) Uani 1 1 d . A 1
S35 S -0.6174(3) 0.14317(11) 0.93112(16) 0.1055(7) Uani 1 1 d . A 1
N20 N 0.7879(7) 0.0731(3) 0.3750(4) 0.0880(17) Uani 1 1 d . A 1
H20 H 0.7553 0.1081 0.3380 0.132 Uiso 1 1 calc R A 1
C29 C -0.3690(8) 0.2513(3) 0.7525(5) 0.0720(18) Uani 1 1 d . A 1
N28 N -0.2280(7) 0.2424(3) 0.6990(4) 0.0882(17) Uani 1 1 d . A 1
H28 H -0.2029 0.2752 0.6612 0.132 Uiso 1 1 calc R A 1
C25 C 0.1459(9) 0.1310(4) 0.6241(5) 0.085(2) Uani 1 1 d . A 1
H25A H 0.2160 0.1221 0.6926 0.101 Uiso 1 1 calc R A 1
H25B H 0.0730 0.0914 0.6015 0.101 Uiso 1 1 calc R A 1
C21 C 0.6758(8) 0.0524(4) 0.4545(5) 0.087(2) Uani 1 1 d . A 1
H21A H 0.7563 0.0447 0.5205 0.105 Uiso 1 1 calc R A 1
H21B H 0.6092 0.0112 0.4333 0.105 Uiso 1 1 calc R A 1
N1 N 0.2470(8) -0.1699(3) 0.9563(5) 0.0911(17) Uani 1 1 d . A 1
C16 C 0.9363(9) 0.0388(4) 0.3601(5) 0.0728(17) Uani 1 1 d . A 1
C24 C 0.2785(8) 0.1438(4) 0.5511(5) 0.0834(19) Uani 1 1 d . A 1
H24A H 0.2064 0.1518 0.4828 0.100 Uiso 1 1 calc R A 1
H24B H 0.3457 0.1848 0.5727 0.100 Uiso 1 1 calc R A 1
N32 N -0.6443(8) 0.2648(3) 0.8636(5) 0.0925(18) Uani 1 1 d . A 1
C27 C -0.1193(9) 0.1831(4) 0.7008(5) 0.0799(19) Uani 1 1 d . A 1
H27A H -0.1995 0.1450 0.6799 0.096 Uiso 1 1 calc R A 1
H27B H -0.0536 0.1750 0.7706 0.096 Uiso 1 1 calc R A 1
C23 C 0.4170(9) 0.0900(4) 0.5423(5) 0.083(2) Uani 1 1 d . A 1
H23A H 0.3526 0.0484 0.5207 0.100 Uiso 1 1 calc R A 1
H23B H 0.4942 0.0825 0.6094 0.100 Uiso 1 1 calc R A 1
N5 N 0.4105(10) -0.2239(4) 0.8419(6) 0.122(3) Uani 1 1 d . A 1
N19 N 1.2379(7) -0.0342(3) 0.3284(4) 0.0740(15) Uani 1 1 d . A 1
C26 C 0.0157(8) 0.1902(3) 0.6298(5) 0.083(2) Uani 1 1 d . A 1
H26A H 0.0906 0.2296 0.6505 0.099 Uiso 1 1 calc R A 1
H26B H -0.0531 0.1985 0.5608 0.099 Uiso 1 1 calc R A 1
C22 C 0.5386(9) 0.1093(4) 0.4644(5) 0.084(2) Uani 1 1 d . A 1
H22A H 0.6062 0.1501 0.4869 0.101 Uiso 1 1 calc R A 1
H22B H 0.4616 0.1179 0.3976 0.101 Uiso 1 1 calc R A 1
C14 C 1.1338(9) -0.0475(3) 0.3995(5) 0.0755(18) Uani 1 1 d . A 1
C34 C -0.4639(9) 0.3120(3) 0.7495(6) 0.083(2) Uani 1 1 d . A 1
H34 H -0.4343 0.3477 0.7101 0.100 Uiso 1 1 calc R A 1
C18 C 1.1887(9) 0.0211(4) 0.2711(5) 0.0712(18) Uani 1 1 d . A 1
C33 C -0.5999(10) 0.3173(4) 0.8053(5) 0.0797(19) Uani 1 1 d . A 1
C3 C 0.1684(10) -0.2793(4) 0.8982(7) 0.101(2) Uani 1 1 d . A 1
H3 H 0.0957 -0.3174 0.8992 0.121 Uiso 1 1 calc R A 1
C17 C 1.0401(9) 0.0579(4) 0.2839(5) 0.0784(18) Uani 1 1 d . A 1
H17 H 1.0061 0.0955 0.2430 0.094 Uiso 1 1 calc R A 1
C4 C 0.3031(14) -0.2801(5) 0.8350(7) 0.123(3) Uani 1 1 d . A 1
C36 C -0.4970(11) 0.0725(4) 0.8910(8) 0.113(3) Uani 1 1 d U A 1
H36A H -0.5658 0.0320 0.8996 0.135 Uiso 1 1 calc R A 1
H36B H -0.4926 0.0771 0.8181 0.135 Uiso 1 1 calc R A 1
C6 C 0.3851(12) -0.1677(5) 0.9007(7) 0.114(3) Uani 1 1 d . A 1
C38 C -0.2084(17) 0.0074(6) 0.8975(9) 0.179(3) Uani 1 1 d U A 1
H38A H -0.2908 -0.0309 0.8841 0.214 Uiso 1 1 calc R A 1
H38B H -0.1818 0.0229 0.8319 0.214 Uiso 1 1 calc R A 1
C2 C 0.1382(10) -0.2277(4) 0.9567(5) 0.085(2) Uani 1 1 d . A 1
C37 C -0.3080(12) 0.0653(4) 0.9488(7) 0.121(3) Uani 1 1 d U A 1
H37A H -0.3106 0.0544 1.0204 0.145 Uiso 1 1 calc R A 1
H37B H -0.2410 0.1072 0.9472 0.145 Uiso 1 1 calc R A 1
C46 C -0.7066(10) 0.3811(4) 0.8112(7) 0.110(3) Uani 1 1 d . A 1
H46A H -0.7983 0.3740 0.8535 0.165 Uiso 1 1 calc R A 1
H46B H -0.7662 0.3940 0.7429 0.165 Uiso 1 1 calc R A 1
H46C H -0.6234 0.4160 0.8408 0.165 Uiso 1 1 calc R A 1
C40 C 0.0514(14) -0.0729(5) 0.9230(9) 0.153(4) Uani 1 1 d U A 1
H40A H 0.1062 -0.0583 0.8650 0.183 Uiso 1 1 calc R A 1
H40B H -0.0488 -0.1036 0.8970 0.183 Uiso 1 1 calc R A 1
C39 C -0.0224(19) -0.0150(8) 0.9693(10) 0.194(4) Uani 1 1 d U A 1
H39A H 0.0664 0.0215 0.9766 0.233 Uiso 1 1 calc R A 1
H39B H -0.0457 -0.0265 1.0375 0.233 Uiso 1 1 calc R A 1
C45 C 1.3079(9) 0.0405(3) 0.1954(5) 0.085(2) Uani 1 1 d . A 1
H45A H 1.4049 0.0080 0.1970 0.127 Uiso 1 1 calc R A 1
H45B H 1.3612 0.0839 0.2132 0.127 Uiso 1 1 calc R A 1
H45C H 1.2343 0.0422 0.1272 0.127 Uiso 1 1 calc R A 1
C41 C 0.1999(11) -0.1103(4) 1.0025(7) 0.109(3) Uani 1 1 d U A 1
H41A H 0.3087 -0.0823 1.0217 0.130 Uiso 1 1 calc R A 1
H41B H 0.1510 -0.1205 1.0645 0.130 Uiso 1 1 calc R A 1
C44 C -0.0030(10) -0.2297(4) 1.0249(7) 0.112(3) Uani 1 1 d . A 1
H44A H -0.0034 -0.1876 1.0604 0.169 Uiso 1 1 calc R A 1
H44B H 0.0263 -0.2652 1.0745 0.169 Uiso 1 1 calc R A 1
H44C H -0.1230 -0.2375 0.9837 0.169 Uiso 1 1 calc R A 1
C31 C -0.5501(9) 0.2102(4) 0.8576(5) 0.0759(19) Uani 1 1 d . A 1
N30 N -0.4117(7) 0.1989(3) 0.8063(4) 0.0737(15) Uani 1 1 d . A 1
N15 N 0.9860(7) -0.0151(3) 0.4168(4) 0.0741(15) Uani 1 1 d . A 1
O43 O 0.3375(9) -0.3292(3) 0.7818(5) 0.143(2) Uani 1 1 d . A 1
O42 O 0.4781(10) -0.1171(4) 0.8961(7) 0.185(4) Uani 1 1 d . A 1
C7 C 0.6024(18) -0.2269(6) 0.7940(9) 0.167(5) Uani 1 1 d U A 1
H7A H 0.6988 -0.1975 0.8295 0.200 Uiso 1 1 calc R A 1
H7B H 0.6494 -0.2721 0.7896 0.200 Uiso 1 1 calc R A 1
C8 C 0.5145(15) -0.2018(6) 0.6999(11) 0.160(4) Uani 1 1 d DU A 1
H8A H 0.4704 -0.1564 0.7057 0.192 Uiso 1 1 calc R A 1
H8B H 0.4129 -0.2302 0.6679 0.192 Uiso 1 1 calc R A 1
C12 C 1.0613(15) -0.1140(6) 0.5756(9) 0.170(4) Uani 1 1 d DU A 1
H12A H 1.1259 -0.1303 0.6419 0.204 Uiso 1 1 calc R A 1
H12B H 1.0206 -0.0683 0.5839 0.204 Uiso 1 1 calc R A 1
C11 C 0.9162(17) -0.1538(7) 0.5387(10) 0.198(5) Uani 1 1 d DU A 1
H11A H 0.9528 -0.1994 0.5261 0.238 Uiso 1 1 calc R A 1
H11B H 0.8388 -0.1357 0.4772 0.238 Uiso 1 1 calc R A 1
C10 C 0.8157(16) -0.1471(6) 0.6473(9) 0.179(3) Uani 1 1 d DU A 1
H10A H 0.9085 -0.1500 0.7098 0.214 Uiso 1 1 calc R A 1
H10B H 0.7501 -0.1049 0.6475 0.214 Uiso 1 1 calc R A 1
C9 C 0.6853(16) -0.2047(6) 0.6397(10) 0.194(4) Uani 1 1 d DU A 1
H9A H 0.7573 -0.2444 0.6635 0.233 Uiso 1 1 calc R A 1
H9B H 0.6350 -0.2116 0.5670 0.233 Uiso 1 1 calc R A 1

loop_
_atom_site_aniso_label
_atom_site_aniso_U_11
_atom_site_aniso_U_22
_atom_site_aniso_U_33
_atom_site_aniso_U_23
_atom_site_aniso_U_13
_atom_site_aniso_U_12
S13 0.1348(19) 0.1189(17) 0.1364(19) 0.0376(15) 0.0834(16) 0.0420(15)
S35 0.0988(14) 0.1036(15) 0.1296(17) 0.0284(13) 0.0618(12) 0.0098(12)
N20 0.073(4) 0.103(5) 0.094(4) 0.011(3) 0.032(3) 0.026(3)
C29 0.061(4) 0.072(5) 0.089(5) 0.004(4) 0.029(4) 0.007(4)
N28 0.073(3) 0.093(4) 0.111(5) 0.000(3) 0.050(3) 0.014(3)
C25 0.074(4) 0.109(6) 0.073(4) -0.016(4) 0.020(3) -0.015(4)
C21 0.054(4) 0.122(6) 0.092(5) 0.001(4) 0.029(4) 0.019(4)
N1 0.092(4) 0.081(4) 0.108(5) -0.027(4) 0.041(4) -0.021(4)
C16 0.064(4) 0.082(5) 0.077(4) 0.007(4) 0.026(4) 0.010(4)
C24 0.063(4) 0.107(5) 0.086(5) -0.014(4) 0.030(3) 0.013(4)
N32 0.088(4) 0.080(4) 0.127(5) 0.007(4) 0.068(4) 0.019(3)
C27 0.066(4) 0.102(6) 0.075(4) -0.002(4) 0.022(4) -0.004(4)
C23 0.063(4) 0.099(5) 0.093(5) -0.011(4) 0.028(4) -0.004(4)
N5 0.131(6) 0.109(5) 0.154(6) -0.033(5) 0.098(5) -0.040(5)
N19 0.065(3) 0.090(4) 0.075(4) -0.004(3) 0.036(3) -0.005(3)
C26 0.061(4) 0.094(5) 0.101(5) -0.024(4) 0.034(4) 0.007(4)
C22 0.062(4) 0.113(5) 0.082(4) -0.018(4) 0.025(3) 0.015(4)
C14 0.075(4) 0.071(4) 0.085(5) -0.007(4) 0.027(4) 0.008(4)
C34 0.074(4) 0.073(5) 0.111(6) -0.006(4) 0.039(4) -0.009(4)
C18 0.073(4) 0.087(5) 0.060(4) -0.021(4) 0.030(4) -0.018(4)
C33 0.079(5) 0.080(5) 0.084(5) -0.005(4) 0.023(4) 0.009(4)
C3 0.103(6) 0.084(6) 0.126(7) -0.007(5) 0.049(5) -0.032(4)
C17 0.077(4) 0.089(5) 0.076(4) 0.002(4) 0.030(4) 0.003(4)
C4 0.142(8) 0.121(8) 0.119(7) -0.030(6) 0.056(6) -0.032(7)
C36 0.094(6) 0.084(5) 0.165(8) 0.032(5) 0.037(6) 0.004(4)
C6 0.110(7) 0.122(8) 0.125(7) -0.009(6) 0.056(6) -0.027(6)
C38 0.178(3) 0.179(3) 0.179(3) -0.0004(10) 0.0321(12) 0.0001(10)
C2 0.086(5) 0.103(6) 0.074(5) 0.002(4) 0.036(4) -0.004(5)
C37 0.116(7) 0.089(6) 0.158(8) 0.011(5) 0.028(6) 0.011(5)
C46 0.095(5) 0.094(5) 0.152(7) 0.021(5) 0.050(5) 0.029(5)
C40 0.140(8) 0.098(7) 0.219(12) -0.064(7) 0.030(9) -0.003(6)
C39 0.194(4) 0.194(4) 0.195(4) -0.0004(10) 0.0363(12) 0.0002(10)
C45 0.094(5) 0.087(5) 0.081(5) -0.019(4) 0.037(4) -0.002(4)
C41 0.093(6) 0.097(6) 0.127(7) -0.016(6) -0.002(5) 0.001(5)
C44 0.096(5) 0.130(7) 0.123(6) 0.014(5) 0.052(5) -0.001(5)
C31 0.065(4) 0.089(5) 0.076(5) 0.007(4) 0.020(4) -0.012(4)
N30 0.067(3) 0.080(4) 0.083(4) 0.004(3) 0.035(3) 0.004(3)
N15 0.057(3) 0.090(4) 0.081(4) -0.012(3) 0.027(3) 0.007(3)
O43 0.156(5) 0.125(5) 0.158(5) -0.065(4) 0.061(4) -0.013(4)
O42 0.184(7) 0.135(6) 0.270(9) -0.069(6) 0.129(7) -0.093(5)
C7 0.214(13) 0.149(10) 0.132(9) 0.021(7) 0.015(9) 0.040(9)
C8 0.118(8) 0.156(10) 0.213(12) 0.016(9) 0.051(9) 0.004(7)
C12 0.169(4) 0.169(4) 0.170(4) 0.0013(10) 0.0299(13) 0.0004(10)
C11 0.198(5) 0.198(5) 0.198(5) -0.0003(10) 0.0365(14) 0.0003(10)
C10 0.178(3) 0.179(3) 0.179(3) -0.0004(10) 0.0321(12) 0.0001(10)
C9 0.194(4) 0.194(4) 0.195(4) -0.0004(10) 0.0363(12) 0.0002(10)

loop_
_atom_type_symbol
_atom_type_description
_atom_type_scat_dispersion_real
_atom_type_scat_dispersion_imag
_atom_type_scat_source
C C 0.0033 0.0016 'International Tables Vol C Tables 4.2.6.8 and 6.1.1.4'
H H 0.0000 0.0000 'International Tables Vol C Tables 4.2.6.8 and 6.1.1.4'
N N 0.0061 0.0033 'International Tables Vol C Tables 4.2.6.8 and 6.1.1.4'
O O 0.0106 0.0060 'International Tables Vol C Tables 4.2.6.8 and 6.1.1.4'
S S 0.1246 0.1234 'International Tables Vol C Tables 4.2.6.8 and 6.1.1.4'

loop_
_geom_angle_atom_site_label_1
_geom_angle_atom_site_label_2
_geom_angle_atom_site_label_3
_geom_angle
C14 S13 C12 100.7(4)
C31 S35 C36 103.3(4)
C16 N20 C21 122.0(6)
N30 C29 N28 116.6(6)
N30 C29 C34 122.0(6)
N28 C29 C34 121.4(6)
C29 N28 C27 125.0(6)
C24 C25 C26 112.6(6)
N20 C21 C22 107.9(6)
C6 N1 C2 120.9(7)
C6 N1 C41 118.2(7)
C2 N1 C41 120.4(6)
N15 C16 N20 118.9(6)
N15 C16 C17 119.2(6)
N20 C16 C17 121.8(7)
C23 C24 C25 117.0(6)
C31 N32 C33 114.9(5)
N28 C27 C26 110.2(6)
C24 C23 C22 111.1(6)
C4 N5 C6 124.3(7)
C4 N5 C7 118.0(8)
C6 N5 C7 116.9(7)
C14 N19 C18 115.1(5)
C27 C26 C25 116.9(6)
C23 C22 C21 110.1(6)
N15 C14 N19 128.1(6)
N15 C14 S13 119.3(5)
N19 C14 S13 112.6(5)
C33 C34 C29 118.1(6)
N19 C18 C17 121.0(6)
N19 C18 C45 117.1(6)
C17 C18 C45 121.9(7)
C34 C33 N32 121.3(6)
C34 C33 C46 122.7(7)
N32 C33 C46 115.9(6)
C2 C3 C4 124.2(8)
C18 C17 C16 119.6(6)
O43 C4 N5 120.4(8)
O43 C4 C3 125.1(9)
N5 C4 C3 114.3(8)
C37 C36 S35 113.3(7)
O42 C6 N1 122.2(9)
O42 C6 N5 120.2(8)
N1 C6 N5 117.5(8)
C39 C38 C37 111.6(10)
C3 C2 N1 118.5(6)
C3 C2 C44 122.4(8)
N1 C2 C44 119.0(7)
C36 C37 C38 108.5(8)
C39 C40 C41 111.5(9)
C40 C39 C38 108.8(11)
N1 C41 C40 108.1(7)
N32 C31 N30 129.3(6)
N32 C31 S35 113.2(5)
N30 C31 S35 117.5(6)
C29 N30 C31 114.2(5)
C14 N15 C16 116.9(6)
C8 C7 N5 92.1(9)
C7 C8 C9 98.6(10)
C11 C12 S13 105.2(9)
C12 C11 C10 94.9(9)
C9 C10 C11 104.5(9)
C10 C9 C8 119.4(10)

loop_
_geom_bond_atom_site_label_1
_geom_bond_atom_site_label_2
_geom_bond_distance
S13 C14 1.768(7)
S13 C12 1.870(10)
S35 C31 1.771(7)
S35 C36 1.793(8)
N20 C16 1.331(7)
N20 C21 1.501(8)
C29 N30 1.331(7)
C29 N28 1.365(7)
C29 C34 1.393(8)
N28 C27 1.425(8)
C25 C24 1.508(8)
C25 C26 1.528(9)
C21 C22 1.538(9)
N1 C6 1.354(9)
N1 C2 1.401(9)
N1 C41 1.407(9)
C16 N15 1.321(8)
C16 C17 1.416(8)
C24 C23 1.498(8)
N32 C31 1.299(8)
N32 C33 1.371(8)
C27 C26 1.487(8)
C23 C22 1.526(8)
N5 C4 1.364(10)
N5 C6 1.392(11)
N5 C7 1.647(12)
N19 C14 1.337(7)
N19 C18 1.347(8)
C14 N15 1.319(7)
C34 C33 1.347(8)
C18 C17 1.350(9)
C18 C45 1.492(8)
C33 C46 1.503(9)
C3 C2 1.328(10)
C3 C4 1.403(11)
C4 O43 1.255(10)
C36 C37 1.464(11)
C6 O42 1.226(9)
C38 C39 1.578(15)
C38 C37 1.582(13)
C2 C44 1.490(9)
C40 C39 1.454(15)
C40 C41 1.557(13)
C31 N30 1.338(8)
C7 C8 1.381(13)
C8 C9 1.601(8)
C12 C11 1.347(12)
C11 C10 1.728(11)
C10 C9 1.487(8)
